data_2225631
loop_
_publ_author_name
'Vidovic, Dragoslav'
'Jevtovic, Violeta'

_publ_section_title
;
 Bis[4-(2-carbamoylhydrazin-1-ylidene-\k^2^<i>N</i>^1^,<i>O</i>)-5-hydroxymethyl-2-methylpyridinium-3-olato-\k<i>O</i>^3^]cobalt(II)
 dinitrate dihydrate
;
_journal_coeditor_code LH2980
_journal_issue 4
_journal_name_full 'Acta Crystallographica Section E'
_journal_page_first m408
_journal_page_last m409
_journal_paper_doi 10.1107/S1600536810003570
_journal_volume 66
_journal_year 2010
_chemical_formula_iupac '[Co (C9 H12 N4 O3)2] (N O3)2, 2H2 O'
_chemical_formula_moiety 'C18 H24 Co N8 O6 2+, 2(N O3 -), 2(H2 O)'
_chemical_formula_sum 'C18 H28 Co N10 O14'
_chemical_formula_weight 667.41
_chemical_name_systematic
;
Bis[4-(2-carbamoylhydrazin-1-ylidene-\k^2^<i>N</i>^1^,<i>O</i>)-5-
hydroxymethyl-2-methylpyridinium-3-olato-\k<i>O</i>^3^]cobalt(II)
dinitrate dihydrate
;
_space_group_IT_number 14
_symmetry_cell_setting monoclinic
_symmetry_space_group_name_Hall '-P 2ybc'
_symmetry_space_group_name_H-M 'P 1 21/c 1'
_atom_sites_solution_hydrogens geom
_atom_sites_solution_primary direct
_audit_creation_method CRYSTALS_ver_12.86
_cell_angle_alpha 90
_cell_angle_beta 106.5705(6)
_cell_angle_gamma 90
_cell_formula_units_Z 4
_cell_length_a 11.03580(10)
_cell_length_b 18.4859(2)
_cell_length_c 13.83800(10)
_cell_measurement_reflns_used 6300
_cell_measurement_temperature 150
_cell_measurement_theta_max 27
_cell_measurement_theta_min 5
_cell_volume 2705.80(4)
_computing_cell_refinement 'DENZO/SCALEPACK (Otwinowski & Minor, 1997)'
_computing_data_collection 'COLLECT (Nonius, 2001)'
_computing_data_reduction 'DENZO/SCALEPACK (Otwinowski & Minor, 1997)'
_computing_molecular_graphics 'CAMERON (Watkin <i>et al.</i>,  1996) and SHELXTL (Sheldrick, 2008)'
_computing_publication_material 'CRYSTALS (Betteridge <i>et al.</i>,  2003)'
_computing_structure_refinement 'CRYSTALS (Betteridge <i>et al.</i>,  2003)'
_computing_structure_solution 'SIR92 (Altomare <i>et al.</i>,  1994)'
_diffrn_ambient_temperature 150
_diffrn_measured_fraction_theta_full 0.992
_diffrn_measured_fraction_theta_max 0.992
_diffrn_measurement_device 'Nonius KappaCCD'
_diffrn_measurement_device_type 'Nonius KappaCCD'
_diffrn_measurement_method \w
_diffrn_radiation_monochromator graphite
_diffrn_radiation_type 'Mo K\a'
_diffrn_radiation_wavelength 0.71073
_diffrn_reflns_av_R_equivalents 0.056
_diffrn_reflns_limit_h_max 14
_diffrn_reflns_limit_h_min -14
_diffrn_reflns_limit_k_max 23
_diffrn_reflns_limit_k_min -23
_diffrn_reflns_limit_l_max 17
_diffrn_reflns_limit_l_min -17
_diffrn_reflns_number 38405
_diffrn_reflns_theta_full 26.928
_diffrn_reflns_theta_max 27.478
_diffrn_reflns_theta_min 5.112
_diffrn_standards_number 0
_exptl_absorpt_coefficient_mu 0.722
_exptl_absorpt_correction_T_max 0.98
_exptl_absorpt_correction_T_min 0.92
_exptl_absorpt_correction_type multi-scan
_exptl_absorpt_process_details 'DENZO/SCALEPACK (Otwinowski & Minor, 1997)'
_exptl_crystal_colour green
_exptl_crystal_density_diffrn 1.638
_exptl_crystal_density_method 'not measured'
_exptl_crystal_description block
_exptl_crystal_F_000 1380
_exptl_crystal_size_max 0.38
_exptl_crystal_size_mid 0.08
_exptl_crystal_size_min 0.03
_refine_diff_density_max 0.56
_refine_diff_density_min -0.42
_refine_ls_extinction_coef 80(17)
_refine_ls_extinction_method 'Larson (1970), Equation 22'
_refine_ls_goodness_of_fit_ref 1.1374
_refine_ls_hydrogen_treatment constr
_refine_ls_matrix_type full
_refine_ls_number_parameters 389
_refine_ls_number_reflns 5212
_refine_ls_number_restraints 0
_refine_ls_R_factor_all 0.0467
_refine_ls_R_factor_gt 0.0329
_refine_ls_shift/su_max 0.000842
_refine_ls_structure_factor_coef F
_refine_ls_weighting_details
;
 Method, part 1, Chebychev polynomial, (Watkin, 1994, Prince, 1982)
 [weight] = 1.0/[A~0~*T~0~(x)+A~1~*T~1~(x) ... +A~n-1~]*T~n-1~(x)]
 where A~i~ are the Chebychev coefficients listed below and x= Fcalc/Fmax
 Method = Robust Weighting (Prince, 1982)
 W = [weight] * [1-(deltaF/6*sigmaF)^2^]^2^
 A~i~ are:
 0.444 0.165 0.244
;
_refine_ls_weighting_scheme calc
_refine_ls_wR_factor_all 0.0413
_refine_ls_wR_factor_gt 0.0340
_refine_ls_wR_factor_ref 0.0413
_reflns_number_gt 4121
_reflns_number_total 6133
_reflns_threshold_expression I>2\s(I)
_cod_data_source_file lh2980.cif
_cod_data_source_block I
_cod_depositor_comments
;
The following automatic conversions were performed:
'_symmetry_cell_setting' value 'Monoclinic' changed to 'monoclinic'
according to '/home/saulius/struct/CIF-dictionaries/cif_core.dic'
dictionary named 'cif_core.dic' version 2.4.1 from 2010-06-29.

Automatic conversion script
Id: cif_fix_enum 1527 2010-12-29 10:47:43Z saulius 
;
_cod_original_sg_symbol_H-M 'P 21/c'
_cod_original_formula_sum 'C18 H28 Co1 N10 O14'
_cod_database_code 2225631
_cod_database_fobs_code 2225631

loop_
_symmetry_equiv_pos_as_xyz
x,y,z
-x,-y,-z
-x,y+1/2,-z+1/2
x,-y+1/2,z+1/2

loop_
_atom_site_type_symbol
_atom_site_label
_atom_site_fract_x
_atom_site_fract_y
_atom_site_fract_z
_atom_site_U_iso_or_equiv
_atom_site_adp_type
_atom_site_occupancy
_atom_site_disorder_assembly
_atom_site_disorder_group
Co Co1 0.97214(3) 0.479038(15) 0.21508(2) 0.0178 Uani 1.0000 . .
O O2 1.10949(15) 0.41005(8) 0.18293(11) 0.0221 Uani 1.0000 . .
C C3 1.1436(2) 0.35913(12) 0.24402(16) 0.0197 Uani 1.0000 . .
N N4 1.22358(19) 0.30776(11) 0.23500(15) 0.0266 Uani 1.0000 . .
N N5 1.09857(18) 0.35397(10) 0.32629(14) 0.0237 Uani 1.0000 . .
N N6 1.01658(17) 0.40702(10) 0.33633(13) 0.0189 Uani 1.0000 . .
C C7 0.9609(2) 0.39890(12) 0.40564(16) 0.0191 Uani 1.0000 . .
C C8 0.8744(2) 0.45254(11) 0.42558(16) 0.0183 Uani 1.0000 . .
C C9 0.8127(2) 0.43675(12) 0.50011(16) 0.0200 Uani 1.0000 . .
C C10 0.8221(2) 0.36423(12) 0.55277(17) 0.0232 Uani 1.0000 . .
O O11 0.94816(15) 0.34273(8) 0.60528(11) 0.0235 Uani 1.0000 . .
C C12 0.7357(2) 0.48771(12) 0.52394(17) 0.0229 Uani 1.0000 . .
N N13 0.71667(17) 0.55170(10) 0.47433(14) 0.0226 Uani 1.0000 . .
C C14 0.7688(2) 0.56970(12) 0.40180(16) 0.0201 Uani 1.0000 . .
C C15 0.85115(19) 0.52005(12) 0.37386(15) 0.0186 Uani 1.0000 . .
O O16 0.90135(15) 0.54119(8) 0.30417(12) 0.0230 Uani 1.0000 . .
C C17 0.7403(2) 0.64164(12) 0.35176(18) 0.0256 Uani 1.0000 . .
O O18 1.11612(15) 0.55823(9) 0.23239(11) 0.0246 Uani 1.0000 . .
C C19 1.1000(2) 0.59940(12) 0.15863(16) 0.0195 Uani 1.0000 . .
N N20 0.99748(17) 0.59111(10) 0.07567(14) 0.0211 Uani 1.0000 . .
N N21 0.91416(17) 0.53710(9) 0.08134(13) 0.0187 Uani 1.0000 . .
C C22 0.8162(2) 0.52824(12) 0.00484(16) 0.0191 Uani 1.0000 . .
C C23 0.7192(2) 0.47389(12) 0.00103(16) 0.0197 Uani 1.0000 . .
C C24 0.7303(2) 0.42092(12) 0.07771(17) 0.0212 Uani 1.0000 . .
O O25 0.82772(15) 0.41181(8) 0.15522(12) 0.0231 Uani 1.0000 . .
C C26 0.6286(2) 0.37144(13) 0.06785(18) 0.0271 Uani 1.0000 . .
N N27 0.52905(19) 0.37585(12) -0.01369(16) 0.0308 Uani 1.0000 . .
C C28 0.5171(2) 0.42374(14) -0.08929(18) 0.0288 Uani 1.0000 . .
C C29 0.6111(2) 0.47329(13) -0.08471(16) 0.0225 Uani 1.0000 . .
C C30 0.5993(2) 0.52333(13) -0.17260(16) 0.0253 Uani 1.0000 . .
O O31 0.49006(17) 0.50463(10) -0.25181(14) 0.0361 Uani 1.0000 . .
C C32 0.6314(3) 0.31578(15) 0.1459(2) 0.0380 Uani 1.0000 . .
N N33 1.17911(19) 0.65324(11) 0.15436(15) 0.0266 Uani 1.0000 . .
O O34 0.92284(17) 0.30192(9) 0.05176(13) 0.0298 Uani 1.0000 . .
O O35 0.71622(18) 0.80490(10) 0.60566(13) 0.0335 Uani 1.0000 . .
N N36 0.75110(18) 0.79336(10) 0.52883(14) 0.0225 Uani 1.0000 . .
O O37 0.68648(16) 0.81769(9) 0.44575(12) 0.0291 Uani 1.0000 . .
O O38 0.85047(15) 0.75880(9) 0.53404(13) 0.0298 Uani 1.0000 . .
O O39 0.41254(18) 0.62823(12) 0.31113(15) 0.0467 Uani 1.0000 . .
O O40 0.5576(2) 0.67311(12) 0.50711(15) 0.0484 Uani 1.0000 . .
N N41 0.51580(19) 0.64733(13) 0.57582(15) 0.0311 Uani 1.0000 . .
O O42 0.5441(2) 0.58280(11) 0.59929(16) 0.0453 Uani 1.0000 . .
O O43 0.4521(2) 0.68264(14) 0.61762(18) 0.0566 Uani 1.0000 . .
H H71 0.9774 0.3573 0.4460 0.0228 Uiso 1.0000 . .
H H101 0.7720 0.3664 0.6016 0.0279 Uiso 1.0000 . .
H H102 0.7876 0.3265 0.5016 0.0267 Uiso 1.0000 . .
H H121 0.6942 0.4791 0.5765 0.0442 Uiso 1.0000 . .
H H172 0.8136 0.6724 0.3747 0.0384 Uiso 1.0000 . .
H H173 0.7197 0.6360 0.2794 0.0387 Uiso 1.0000 . .
H H221 0.8066 0.5589 -0.0502 0.0232 Uiso 1.0000 . .
H H271 0.4677 0.3462 -0.0184 0.0362 Uiso 1.0000 . .
H H301 0.5918 0.5725 -0.1507 0.0287 Uiso 1.0000 . .
H H302 0.6725 0.5194 -0.1970 0.0290 Uiso 1.0000 . .
H H321 0.5552 0.2872 0.1270 0.0565 Uiso 1.0000 . .
H H322 0.6385 0.3400 0.2085 0.0563 Uiso 1.0000 . .
H H323 0.7039 0.2852 0.1537 0.0561 Uiso 1.0000 . .
H H325 0.9802 0.3770 0.6409 0.0357 Uiso 1.0000 . .
H H11 0.4517 0.6415 0.3701 0.0682 Uiso 1.0000 . .
H H17 0.4888 0.5336 -0.2964 0.0494 Uiso 1.0000 . .
H H23 0.6697 0.6643 0.3664 0.0389 Uiso 1.0000 . .
H H45 0.4494 0.5912 0.2972 0.0683 Uiso 1.0000 . .
H H7 0.9433 0.2609 0.0759 0.0456 Uiso 1.0000 . .
H H19 0.9005 0.3256 0.0950 0.0455 Uiso 1.0000 . .
H H324 0.4444 0.4228 -0.1444 0.0326 Uiso 1.0000 . .
H H131 0.6742 0.5791 0.4884 0.0126 Uiso 1.0000 . .
H H2 1.1172 0.3178 0.3671 0.0294 Uiso 1.0000 . .
H H3 1.2527 0.3079 0.1833 0.0331 Uiso 1.0000 . .
H H4 1.2454 0.6582 0.2043 0.0307 Uiso 1.0000 . .
H H5 1.1634 0.6795 0.0993 0.0304 Uiso 1.0000 . .
H H6 1.2462 0.2740 0.2810 0.0331 Uiso 1.0000 . .
H H9 0.9850 0.6186 0.0235 0.0258 Uiso 1.0000 . .

loop_
_atom_site_aniso_label
_atom_site_aniso_U_11
_atom_site_aniso_U_22
_atom_site_aniso_U_33
_atom_site_aniso_U_12
_atom_site_aniso_U_13
_atom_site_aniso_U_23
Co1 0.02145(15) 0.01664(15) 0.01580(14) 0.00014(12) 0.00608(10) 0.00114(12)
O2 0.0268(8) 0.0207(8) 0.0212(8) 0.0020(6) 0.0105(6) 0.0033(6)
C3 0.0217(11) 0.0196(10) 0.0184(10) -0.0021(8) 0.0069(8) -0.0006(8)
N4 0.0329(11) 0.0264(10) 0.0243(10) 0.0087(9) 0.0145(8) 0.0036(8)
N5 0.0311(10) 0.0208(9) 0.0223(9) 0.0101(8) 0.0127(8) 0.0064(8)
N6 0.0211(9) 0.0188(9) 0.0178(9) 0.0039(7) 0.0071(7) 0.0009(7)
C7 0.0238(11) 0.0176(10) 0.0164(10) 0.0019(8) 0.0062(8) 0.0022(8)
C8 0.0186(10) 0.0196(10) 0.0167(10) -0.0011(8) 0.0050(8) -0.0021(8)
C9 0.0193(10) 0.0224(11) 0.0185(10) -0.0027(9) 0.0057(8) -0.0014(9)
C10 0.0253(11) 0.0230(11) 0.0237(11) -0.0030(9) 0.0107(9) 0.0013(9)
O11 0.0276(8) 0.0198(7) 0.0226(8) -0.0004(6) 0.0064(6) -0.0011(6)
C12 0.0226(11) 0.0268(11) 0.0211(11) -0.0017(9) 0.0091(9) 0.0013(9)
N13 0.0198(9) 0.0240(9) 0.0254(10) 0.0046(8) 0.0089(8) -0.0033(8)
C14 0.0191(10) 0.0209(10) 0.0191(10) -0.0022(8) 0.0036(8) -0.0036(8)
C15 0.0195(10) 0.0194(10) 0.0167(10) -0.0013(9) 0.0052(8) -0.0021(9)
O16 0.0298(8) 0.0180(7) 0.0241(8) 0.0012(6) 0.0126(7) 0.0028(6)
C17 0.0278(12) 0.0213(11) 0.0279(12) 0.0040(9) 0.0083(9) 0.0009(9)
O18 0.0267(8) 0.0256(8) 0.0206(8) -0.0039(7) 0.0052(6) 0.0002(7)
C19 0.0205(10) 0.0186(10) 0.0202(10) -0.0003(8) 0.0069(8) -0.0015(8)
N20 0.0225(9) 0.0188(9) 0.0213(9) -0.0057(7) 0.0052(7) 0.0038(7)
N21 0.0206(9) 0.0167(9) 0.0203(9) -0.0014(7) 0.0080(7) -0.0002(7)
C22 0.0209(10) 0.0203(10) 0.0173(10) 0.0004(9) 0.0073(8) 0.0014(8)
C23 0.0200(10) 0.0202(10) 0.0195(10) 0.0006(9) 0.0069(8) -0.0020(9)
C24 0.0215(11) 0.0189(10) 0.0240(11) -0.0003(9) 0.0078(9) -0.0021(9)
O25 0.0245(8) 0.0198(8) 0.0236(8) -0.0008(6) 0.0045(6) 0.0030(6)
C26 0.0262(12) 0.0242(11) 0.0318(12) -0.0044(10) 0.0099(10) 0.0003(10)
N27 0.0240(10) 0.0326(11) 0.0350(11) -0.0106(9) 0.0074(9) 0.0000(9)
C28 0.0256(12) 0.0330(13) 0.0260(12) -0.0037(10) 0.0044(10) -0.0007(10)
C29 0.0209(10) 0.0261(11) 0.0213(10) -0.0020(9) 0.0074(9) -0.0039(9)
C30 0.0243(11) 0.0282(12) 0.0196(10) -0.0045(10) 0.0003(9) -0.0004(9)
O31 0.0329(9) 0.0399(10) 0.0267(8) -0.0085(8) -0.0057(7) 0.0034(8)
C32 0.0332(14) 0.0317(13) 0.0471(16) -0.0090(11) 0.0083(12) 0.0121(12)
N33 0.0265(10) 0.0259(10) 0.0250(10) -0.0084(8) 0.0035(8) 0.0008(8)
O34 0.0397(10) 0.0207(8) 0.0301(9) 0.0015(7) 0.0116(8) 0.0012(7)
O35 0.0469(11) 0.0349(10) 0.0232(8) 0.0128(8) 0.0175(8) 0.0032(7)
N36 0.0275(10) 0.0190(9) 0.0227(10) 0.0016(8) 0.0101(8) 0.0030(7)
O37 0.0326(9) 0.0322(9) 0.0234(8) 0.0104(7) 0.0094(7) 0.0086(7)
O38 0.0265(9) 0.0322(9) 0.0323(9) 0.0096(7) 0.0111(7) 0.0091(7)
O39 0.0335(10) 0.0616(14) 0.0390(11) 0.0035(9) 0.0009(8) -0.0149(10)
O40 0.0599(13) 0.0568(13) 0.0304(10) -0.0153(11) 0.0161(9) 0.0023(9)
N41 0.0272(11) 0.0426(13) 0.0229(10) 0.0009(9) 0.0060(8) -0.0030(9)
O42 0.0497(12) 0.0437(12) 0.0462(12) 0.0081(10) 0.0199(10) 0.0034(9)
O43 0.0491(13) 0.0671(15) 0.0602(14) 0.0178(11) 0.0264(11) -0.0122(12)

loop_
_atom_type_symbol
_atom_type_scat_dispersion_real
_atom_type_scat_dispersion_imag
_atom_type_scat_source
C 0.0033 0.0016 'International Tables Vol C 4.2.6.8 and 6.1.1.4'
H 0.0000 0.0000 'International Tables Vol C 4.2.6.8 and 6.1.1.4'
Co 0.3494 0.9721 'International Tables Vol C 4.2.6.8 and 6.1.1.4'
N 0.0061 0.0033 'International Tables Vol C 4.2.6.8 and 6.1.1.4'
O 0.0106 0.0060 'International Tables Vol C 4.2.6.8 and 6.1.1.4'

loop_
_geom_angle_atom_site_label_1
_geom_angle_atom_site_label_2
_geom_angle_atom_site_label_3
_geom_angle_site_symmetry_1
_geom_angle_site_symmetry_2
_geom_angle_site_symmetry_3
_geom_angle
_geom_angle_publ_flag
O2 Co1 N6 . . . 76.54(6) n
O2 Co1 O16 . . . 154.44(7) n
N6 Co1 O16 . . . 85.09(7) n
O2 Co1 O18 . . . 83.21(6) n
N6 Co1 O18 . . . 110.63(7) n
O16 Co1 O18 . . . 86.89(6) n
O2 Co1 N21 . . . 100.41(6) n
N6 Co1 N21 . . . 171.12(7) n
O16 Co1 N21 . . . 100.21(7) n
O18 Co1 N21 . . . 76.98(6) n
O2 Co1 O25 . . . 94.13(6) n
N6 Co1 O25 . . . 85.04(7) n
O16 Co1 O25 . . . 101.92(7) n
O18 Co1 O25 . . . 162.82(6) n
N21 Co1 O25 . . . 86.88(7) n
Co1 O2 C3 . . . 113.95(13) n
O2 C3 N4 . . . 123.8(2) n
O2 C3 N5 . . . 120.31(19) n
N4 C3 N5 . . . 115.94(19) n
C3 N4 H3 . . . 119.3 no
C3 N4 H6 . . . 120.1 no
H3 N4 H6 . . . 120.6 no
C3 N5 N6 . . . 116.22(18) n
C3 N5 H2 . . . 121.6 no
N6 N5 H2 . . . 122.1 no
Co1 N6 N5 . . . 112.70(13) n
Co1 N6 C7 . . . 128.37(15) n
N5 N6 C7 . . . 117.54(18) n
N6 C7 C8 . . . 122.68(19) n
N6 C7 H71 . . . 119.1 no
C8 C7 H71 . . . 118.2 no
C7 C8 C9 . . . 118.30(19) n
C7 C8 C15 . . . 122.33(19) n
C9 C8 C15 . . . 119.37(19) n
C8 C9 C10 . . . 123.38(19) n
C8 C9 C12 . . . 119.5(2) n
C10 C9 C12 . . . 117.05(19) n
C9 C10 O11 . . . 114.45(18) n
C9 C10 H101 . . . 108.5 no
O11 C10 H101 . . . 108.5 no
C9 C10 H102 . . . 108.7 no
O11 C10 H102 . . . 106.7 no
H101 C10 H102 . . . 110.0 no
C10 O11 H325 . . . 106.4 no
C9 C12 N13 . . . 119.7(2) n
C9 C12 H121 . . . 121.5 no
N13 C12 H121 . . . 118.8 no
C12 N13 C14 . . . 124.19(19) n
C12 N13 H131 . . . 118.4 no
C14 N13 H131 . . . 117.4 no
N13 C14 C15 . . . 119.4(2) n
N13 C14 C17 . . . 119.5(2) n
C15 C14 C17 . . . 121.12(19) n
C8 C15 C14 . . . 117.81(19) n
C8 C15 O16 . . . 125.55(19) n
C14 C15 O16 . . . 116.61(19) n
Co1 O16 C15 . . . 127.43(14) n
C14 C17 H172 . . . 109.0 no
C14 C17 H173 . . . 109.9 no
H172 C17 H173 . . . 109.3 no
C14 C17 H23 . . . 111.7 no
H172 C17 H23 . . . 109.2 no
H173 C17 H23 . . . 107.6 no
Co1 O18 C19 . . . 113.69(14) n
O18 C19 N20 . . . 120.60(19) n
O18 C19 N33 . . . 123.3(2) n
N20 C19 N33 . . . 116.08(19) n
C19 N20 N21 . . . 116.04(17) n
C19 N20 H9 . . . 122.1 no
N21 N20 H9 . . . 121.8 no
Co1 N21 N20 . . . 112.65(13) n
Co1 N21 C22 . . . 129.72(15) n
N20 N21 C22 . . . 117.59(18) n
N21 C22 C23 . . . 123.5(2) n
N21 C22 H221 . . . 117.8 no
C23 C22 H221 . . . 118.6 no
C22 C23 C24 . . . 122.8(2) n
C22 C23 C29 . . . 117.9(2) n
C24 C23 C29 . . . 119.3(2) n
C23 C24 O25 . . . 125.6(2) n
C23 C24 C26 . . . 118.2(2) n
O25 C24 C26 . . . 116.2(2) n
Co1 O25 C24 . . . 129.50(14) n
C24 C26 N27 . . . 118.6(2) n
C24 C26 C32 . . . 121.5(2) n
N27 C26 C32 . . . 119.9(2) n
C26 N27 C28 . . . 124.9(2) n
C26 N27 H271 . . . 117.8 no
C28 N27 H271 . . . 117.4 no
N27 C28 C29 . . . 119.8(2) n
N27 C28 H324 . . . 119.4 no
C29 C28 H324 . . . 120.8 no
C23 C29 C28 . . . 119.2(2) n
C23 C29 C30 . . . 121.9(2) n
C28 C29 C30 . . . 118.9(2) n
C29 C30 O31 . . . 109.48(19) n
C29 C30 H301 . . . 108.6 no
O31 C30 H301 . . . 109.9 no
C29 C30 H302 . . . 110.4 no
O31 C30 H302 . . . 108.9 no
H301 C30 H302 . . . 109.6 no
C30 O31 H17 . . . 104.6 no
C26 C32 H321 . . . 110.3 no
C26 C32 H322 . . . 108.3 no
H321 C32 H322 . . . 109.9 no
C26 C32 H323 . . . 109.5 no
H321 C32 H323 . . . 110.0 no
H322 C32 H323 . . . 108.8 no
C19 N33 H4 . . . 117.6 no
C19 N33 H5 . . . 118.7 no
H4 N33 H5 . . . 123.5 no
H7 O34 H19 . . . 107.0 no
O35 N36 O37 . . . 119.20(19) n
O35 N36 O38 . . . 121.04(19) n
O37 N36 O38 . . . 119.76(18) n
H11 O39 H45 . . . 108.0 no
O40 N41 O42 . . . 115.9(2) n
O40 N41 O43 . . . 122.6(2) n
O42 N41 O43 . . . 121.4(2) n

loop_
_geom_bond_atom_site_label_1
_geom_bond_atom_site_label_2
_geom_bond_site_symmetry_1
_geom_bond_site_symmetry_2
_geom_bond_distance
_geom_bond_publ_flag
Co1 O2 . . 2.1228(15) n
Co1 N6 . . 2.0878(18) n
Co1 O16 . . 2.0000(15) n
Co1 O18 . . 2.1232(16) n
Co1 N21 . . 2.0763(18) n
Co1 O25 . . 2.0044(16) n
O2 C3 . . 1.249(3) n
C3 N4 . . 1.327(3) n
C3 N5 . . 1.369(3) n
N4 H3 . . 0.864 no
N4 H6 . . 0.875 no
N5 N6 . . 1.368(2) n
N5 H2 . . 0.861 no
N6 C7 . . 1.287(3) n
C7 C8 . . 1.457(3) n
C7 H71 . . 0.937 no
C8 C9 . . 1.419(3) n
C8 C15 . . 1.425(3) n
C9 C10 . . 1.515(3) n
C9 C12 . . 1.370(3) n
C10 O11 . . 1.430(3) n
C10 H101 . . 0.988 no
C10 H102 . . 0.990 no
O11 H325 . . 0.818 no
C12 N13 . . 1.354(3) n
C12 H121 . . 0.977 no
N13 C14 . . 1.334(3) n
N13 H131 . . 0.753 no
C14 C15 . . 1.421(3) n
C14 C17 . . 1.491(3) n
C15 O16 . . 1.302(3) n
C17 H172 . . 0.965 no
C17 H173 . . 0.967 no
C17 H23 . . 0.955 no
O18 C19 . . 1.245(3) n
C19 N20 . . 1.371(3) n
C19 N33 . . 1.336(3) n
N20 N21 . . 1.375(2) n
N20 H9 . . 0.861 no
N21 C22 . . 1.290(3) n
C22 C23 . . 1.458(3) n
C22 H221 . . 0.931 no
C23 C24 . . 1.423(3) n
C23 C29 . . 1.422(3) n
C24 O25 . . 1.295(3) n
C24 C26 . . 1.424(3) n
C26 N27 . . 1.334(3) n
C26 C32 . . 1.485(3) n
N27 C28 . . 1.348(3) n
N27 H271 . . 0.859 no
C28 C29 . . 1.372(3) n
C28 H324 . . 0.935 no
C29 C30 . . 1.504(3) n
C30 O31 . . 1.421(3) n
C30 H301 . . 0.970 no
C30 H302 . . 0.964 no
O31 H17 . . 0.814 no
C32 H321 . . 0.964 no
C32 H322 . . 0.959 no
C32 H323 . . 0.961 no
N33 H4 . . 0.856 no
N33 H5 . . 0.878 no
O34 H7 . . 0.834 no
O34 H19 . . 0.833 no
O35 N36 . . 1.248(2) n
N36 O37 . . 1.251(2) n
N36 O38 . . 1.253(2) n
O39 H11 . . 0.844 no
O39 H45 . . 0.847 no
O40 N41 . . 1.262(3) n
N41 O42 . . 1.252(3) n
N41 O43 . . 1.219(3) n

loop_
_geom_hbond_atom_site_label_D
_geom_hbond_atom_site_label_H
_geom_hbond_atom_site_label_A
_geom_hbond_site_symmetry_D
_geom_hbond_site_symmetry_H
_geom_hbond_site_symmetry_A
_geom_hbond_distance_DH
_geom_hbond_distance_HA
_geom_hbond_distance_DA
_geom_hbond_angle_DHA
_geom_hbond_publ_flag
C7 H71 O11 . . . 0.94 2.33 2.992(3) 127 yes
C17 H172 O11 . . 2_766 0.97 2.58 3.331(3) 135 yes
C22 H221 O2 . . 2_765 0.93 2.35 3.153(3) 144 yes
N27 H271 O35 . . 3_645 0.86 2.18 2.950(3) 149 yes
N27 H271 N36 . . 3_645 0.86 2.57 3.400(3) 163 yes
N27 H271 O37 . . 3_645 0.86 2.27 2.995(3) 142 yes
C30 H301 O37 . . 4_564 0.97 2.49 3.369(3) 151 yes
O11 H325 O16 . . 2_766 0.82 2.00 2.783(3) 159 yes
O11 H325 O18 . . 2_766 0.82 2.59 3.132(3) 125 yes
O39 H11 O40 . . . 0.84 2.01 2.851(3) 175 yes
O31 H17 O42 . . 1_554 0.81 1.95 2.718(3) 158 yes
C17 H23 O40 . . . 0.96 2.59 3.391(3) 141 yes
O39 H45 O31 . . 2_665 0.85 2.05 2.892(3) 171 yes
O34 H7 O11 . . 4_554 0.83 1.96 2.767(3) 164 yes
O34 H19 C24 . . . 0.83 2.54 3.149(3) 131 yes
O34 H19 O25 . . . 0.83 2.06 2.852(3) 158 yes
N13 H131 O40 . . . 0.75 2.22 2.963(3) 169 yes
N13 H131 O42 . . . 0.75 2.38 2.971(3) 136 yes
N5 H2 O38 . . 2_766 0.86 1.93 2.789(3) 174 yes
N4 H3 O37 . . 3_745 0.86 2.09 2.948(3) 174 yes
N33 H4 O39 . . 1_655 0.86 2.08 2.893(3) 158 yes
N33 H5 O34 . . 2_765 0.88 2.06 2.874(3) 153 yes
N4 H6 O35 . . 2_766 0.88 2.09 2.967(3) 174 yes
N20 H9 O34 . . 2_765 0.86 2.21 2.946(3) 143 yes
